data_7024748
loop_
_publ_author_name
'Ruiz, Jos\'e'
'Rodr\'iguez, Venancio'
'de Haro, Concepci\'on'
'Espinosa, Arturo'
'P\'erez, Jos\'e'
'Janiak, Christoph'

_publ_section_title
;
 New 7-azaindole palladium and platinum complexes: crystal structures and
 theoretical calculations. In vitro anticancer activity of the platinum
 compounds.
;
_journal_issue 13
_journal_name_full 'Dalton transactions (Cambridge, England : 2003)'
_journal_page_first 3290
_journal_page_last 3301
_journal_paper_doi 10.1039/b920854b
_journal_volume 39
_journal_year 2010
_chemical_formula_moiety '4(C18 H23 N3 O Pt S), C7 H8, 2(O)'
_chemical_formula_sum 'C79 H100 N12 O6 Pt4 S4'
_chemical_formula_weight 2222.31
_chemical_name_systematic
;
(7-azaindolato-\kN1)(N,N-dimethylbenzylamine-\kN,\kC)
(dimethylsulfoxid-\kS)palladium(II).0.5hydrate.0.25toluene
;
_space_group_IT_number 2
_symmetry_cell_setting triclinic
_symmetry_space_group_name_Hall '-P 1'
_symmetry_space_group_name_H-M 'P -1'
_atom_sites_solution_hydrogens geom
_atom_sites_solution_primary direct
_atom_sites_solution_secondary difmap
_audit_creation_method SHELXL-97
_cell_angle_alpha 84.523(2)
_cell_angle_beta 87.574(2)
_cell_angle_gamma 82.352(2)
_cell_formula_units_Z 1
_cell_length_a 8.6147(15)
_cell_length_b 10.4165(18)
_cell_length_c 21.917(4)
_cell_measurement_reflns_used 9140
_cell_measurement_temperature 100(2)
_cell_measurement_theta_max 28.5
_cell_measurement_theta_min 2.25
_cell_volume 1939.5(6)
_computing_cell_refinement SMART
_computing_data_collection 'SMART (Bruker 1997)'
_computing_data_reduction 'SAINT (Bruker 1997)'
_computing_molecular_graphics 'DIAMOND (Crystal Impact, 2009)'
_computing_structure_refinement 'SHELXL-97 (Sheldrick, 2008)'
_computing_structure_solution 'SHELXS-97 (Sheldrick, 2008)'
_diffrn_ambient_temperature 100(2)
_diffrn_measured_fraction_theta_full 0.996
_diffrn_measured_fraction_theta_max 0.996
_diffrn_measurement_device_type 'Bruker Smart CCD area diffractometer'
_diffrn_measurement_method '\w scans'
_diffrn_radiation_monochromator graphite
_diffrn_radiation_source 'fine-focus sealed tube'
_diffrn_radiation_type MoK\a
_diffrn_radiation_wavelength 0.71073
_diffrn_reflns_av_R_equivalents 0.0373
_diffrn_reflns_av_sigmaI/netI 0.0464
_diffrn_reflns_limit_h_max 10
_diffrn_reflns_limit_h_min -10
_diffrn_reflns_limit_k_max 12
_diffrn_reflns_limit_k_min -12
_diffrn_reflns_limit_l_max 26
_diffrn_reflns_limit_l_min -26
_diffrn_reflns_number 19493
_diffrn_reflns_theta_full 25.05
_diffrn_reflns_theta_max 25.05
_diffrn_reflns_theta_min 1.87
_exptl_absorpt_coefficient_mu 7.359
_exptl_absorpt_correction_T_max 0.7098
_exptl_absorpt_correction_T_min 0.3207
_exptl_absorpt_correction_type multi-scan
_exptl_absorpt_process_details '(<i>SADABS</i>; Sheldrick, 1996)'
_exptl_crystal_colour colorless
_exptl_crystal_density_diffrn 1.903
_exptl_crystal_density_method 'not measured'
_exptl_crystal_description prism
_exptl_crystal_F_000 1082
_exptl_crystal_size_max 0.20
_exptl_crystal_size_mid 0.08
_exptl_crystal_size_min 0.05
_refine_diff_density_max 4.843
_refine_diff_density_min -2.996
_refine_diff_density_rms 0.198
_refine_ls_extinction_method none
_refine_ls_goodness_of_fit_ref 1.230
_refine_ls_hydrogen_treatment constr
_refine_ls_matrix_type full
_refine_ls_number_parameters 469
_refine_ls_number_reflns 6840
_refine_ls_number_restraints 2
_refine_ls_restrained_S_all 1.230
_refine_ls_R_factor_all 0.0559
_refine_ls_R_factor_gt 0.0512
_refine_ls_shift/su_max 0.000
_refine_ls_shift/su_mean 0.000
_refine_ls_structure_factor_coef Fsqd
_refine_ls_weighting_details 'calc w=1/[\s^2^(Fo^2^)+(0.0087P)^2^+28.5493P] where P=(Fo^2^+2Fc^2^)/3'
_refine_ls_weighting_scheme calc
_refine_ls_wR_factor_gt 0.0955
_refine_ls_wR_factor_ref 0.0971
_reflns_number_gt 6373
_reflns_number_total 6840
_reflns_threshold_expression >2sigma(I)
_cod_data_source_file b920854b.txt
_cod_data_source_block complex9
_cod_database_code 7024748

loop_
_symmetry_equiv_pos_as_xyz
'x, y, z'
'-x, -y, -z'

loop_
_atom_site_label
_atom_site_type_symbol
_atom_site_fract_x
_atom_site_fract_y
_atom_site_fract_z
_atom_site_U_iso_or_equiv
_atom_site_adp_type
_atom_site_occupancy
_atom_site_symmetry_multiplicity
_atom_site_calc_flag
_atom_site_refinement_flags
_atom_site_disorder_assembly
_atom_site_disorder_group
Pt1 Pt 0.04984(4) 0.08714(3) 0.099508(16) 0.01572(11) Uani 1 1 d . . .
C1 C 0.1810(12) -0.0883(9) 0.1030(4) 0.017(2) Uani 1 1 d U . .
C2 C 0.3284(11) -0.1253(10) 0.0766(4) 0.018(2) Uani 1 1 d U . .
H2 H 0.3817 -0.0613 0.0538 0.022 Uiso 1 1 calc R . .
C3 C 0.3983(11) -0.2523(10) 0.0827(4) 0.018(2) Uani 1 1 d . . .
H3 H 0.4984 -0.2752 0.0641 0.021 Uiso 1 1 calc R . .
C4 C 0.3235(11) -0.3461(10) 0.1157(4) 0.022(2) Uani 1 1 d . . .
H4 H 0.3726 -0.4335 0.1203 0.026 Uiso 1 1 calc R . .
C5 C 0.1789(12) -0.3139(9) 0.1421(5) 0.022(2) Uani 1 1 d . . .
H5 H 0.1256 -0.3790 0.1640 0.026 Uiso 1 1 calc R . .
C6 C 0.1109(11) -0.1855(9) 0.1367(4) 0.017(2) Uani 1 1 d U . .
C7 C -0.0420(11) -0.1399(10) 0.1680(5) 0.020(2) Uiso 1 1 d U . .
H7A H -0.1090 -0.2106 0.1723 0.024 Uiso 1 1 calc R . .
H7B H -0.0226 -0.1170 0.2096 0.024 Uiso 1 1 calc R . .
N1 N -0.1228(9) -0.0252(8) 0.1321(4) 0.0184(18) Uani 1 1 d . . .
C8 C -0.1963(12) -0.0680(11) 0.0791(5) 0.027(2) Uani 1 1 d . . .
H8A H -0.2734 -0.1260 0.0938 0.041 Uiso 1 1 calc R . .
H8B H -0.1155 -0.1146 0.0536 0.041 Uiso 1 1 calc R . .
H8C H -0.2486 0.0080 0.0547 0.041 Uiso 1 1 calc R . .
C9 C -0.2432(12) 0.0370(10) 0.1707(6) 0.030(3) Uani 1 1 d . . .
H9A H -0.3019 0.1110 0.1470 0.046 Uiso 1 1 calc R . .
H9B H -0.1953 0.0678 0.2054 0.046 Uiso 1 1 calc R . .
H9C H -0.3147 -0.0254 0.1860 0.046 Uiso 1 1 calc R . .
N2 N -0.1121(9) 0.2545(8) 0.0995(4) 0.0191(18) Uani 1 1 d . . .
C10 C -0.2189(13) 0.3022(10) 0.0565(4) 0.025(2) Uani 1 1 d . . .
H10 H -0.2326 0.2610 0.0206 0.030 Uiso 1 1 calc R . .
C11 C -0.3047(12) 0.4168(10) 0.0707(5) 0.022(2) Uani 1 1 d . . .
H11 H -0.3865 0.4667 0.0477 0.027 Uiso 1 1 calc R . .
C12 C -0.2465(11) 0.4451(10) 0.1264(4) 0.019(2) Uani 1 1 d . . .
C13 C -0.2686(12) 0.5443(9) 0.1649(4) 0.020(2) Uani 1 1 d . . .
H13 H -0.3422 0.6193 0.1556 0.024 Uiso 1 1 calc R . .
C14 C -0.1824(11) 0.5322(9) 0.2167(4) 0.015(2) Uani 1 1 d . . .
H14 H -0.1985 0.5978 0.2444 0.018 Uiso 1 1 calc R . .
C15 C -0.0714(11) 0.4243(9) 0.2287(4) 0.017(2) Uani 1 1 d . . .
H15 H -0.0130 0.4198 0.2648 0.020 Uiso 1 1 calc R . .
N3 N -0.0412(9) 0.3266(8) 0.1932(3) 0.0162(17) Uani 1 1 d . . .
C16 C -0.1279(11) 0.3402(9) 0.1423(4) 0.017(2) Uani 1 1 d . . .
S1 S 0.2418(3) 0.1997(2) 0.07065(11) 0.0198(5) Uani 1 1 d . . .
O1 O 0.3589(9) 0.1562(7) 0.0250(3) 0.0307(18) Uani 1 1 d . . .
C17 C 0.1729(15) 0.3627(12) 0.0458(7) 0.047(4) Uani 1 1 d . . .
H17A H 0.2622 0.4111 0.0362 0.071 Uiso 1 1 calc R . .
H17B H 0.1071 0.4022 0.0784 0.071 Uiso 1 1 calc R . .
H17C H 0.1111 0.3651 0.0091 0.071 Uiso 1 1 calc R . .
C18 C 0.3378(13) 0.2200(12) 0.1367(5) 0.035(3) Uani 1 1 d . . .
H18A H 0.3875 0.1353 0.1544 0.053 Uiso 1 1 calc R . .
H18B H 0.2619 0.2585 0.1666 0.053 Uiso 1 1 calc R . .
H18C H 0.4180 0.2776 0.1264 0.053 Uiso 1 1 calc R . .
Pt2 Pt 0.28432(4) 0.26521(3) 0.367680(15) 0.01040(10) Uani 1 1 d . . .
C19 C 0.1613(10) 0.4417(9) 0.3613(4) 0.0115(18) Uiso 1 1 d . . .
C20 C 0.0393(10) 0.4949(9) 0.3999(4) 0.016(2) Uani 1 1 d . . .
H20 H -0.0012 0.4405 0.4323 0.020 Uiso 1 1 calc R . .
C21 C -0.0229(11) 0.6247(10) 0.3916(5) 0.023(2) Uani 1 1 d . . .
H21 H -0.1041 0.6585 0.4185 0.027 Uiso 1 1 calc R . .
C22 C 0.0323(11) 0.7052(9) 0.3444(5) 0.020(2) Uani 1 1 d . . .
H22 H -0.0127 0.7936 0.3378 0.023 Uiso 1 1 calc R . .
C23 C 0.1539(12) 0.6557(10) 0.3068(5) 0.022(2) Uani 1 1 d . . .
H23 H 0.1949 0.7110 0.2749 0.027 Uiso 1 1 calc R . .
C24 C 0.2153(10) 0.5289(9) 0.3152(4) 0.014(2) Uani 1 1 d . . .
C25 C 0.3470(11) 0.4680(9) 0.2758(4) 0.015(2) Uani 1 1 d . . .
H25A H 0.3039 0.4312 0.2411 0.018 Uiso 1 1 calc R . .
H25B H 0.4128 0.5347 0.2589 0.018 Uiso 1 1 calc R . .
N4 N 0.4425(9) 0.3642(7) 0.3133(3) 0.0117(16) Uani 1 1 d . . .
C26 C 0.5465(11) 0.2842(9) 0.2728(4) 0.018(2) Uani 1 1 d . . .
H26A H 0.4836 0.2379 0.2483 0.027 Uiso 1 1 calc R . .
H26B H 0.6181 0.2212 0.2977 0.027 Uiso 1 1 calc R . .
H26C H 0.6073 0.3403 0.2456 0.027 Uiso 1 1 calc R . .
C27 C 0.5421(11) 0.4245(10) 0.3537(4) 0.018(2) Uani 1 1 d . . .
H27A H 0.6174 0.4707 0.3284 0.027 Uiso 1 1 calc R . .
H27B H 0.5988 0.3565 0.3814 0.027 Uiso 1 1 calc R . .
H27C H 0.4755 0.4860 0.3778 0.027 Uiso 1 1 calc R . .
N5 N 0.4389(9) 0.0960(7) 0.3712(3) 0.0133(16) Uani 1 1 d . . .
C28 C 0.5474(11) 0.0575(9) 0.4159(4) 0.017(2) Uani 1 1 d . . .
H28 H 0.5587 0.1057 0.4497 0.020 Uiso 1 1 calc R . .
C29 C 0.6364(11) -0.0568(10) 0.4063(5) 0.021(2) Uani 1 1 d . . .
H29 H 0.7186 -0.1006 0.4310 0.026 Uiso 1 1 calc R . .
C30 C 0.5828(11) -0.0981(10) 0.3522(5) 0.020(2) Uani 1 1 d . . .
C31 C 0.6155(12) -0.2035(10) 0.3173(5) 0.024(2) Uani 1 1 d . . .
H31 H 0.6957 -0.2726 0.3283 0.029 Uiso 1 1 calc R . .
C32 C 0.5292(11) -0.2052(10) 0.2666(4) 0.020(2) Uani 1 1 d . . .
H32 H 0.5486 -0.2762 0.2420 0.024 Uiso 1 1 calc R . .
N6 N 0.3767(9) 0.0001(7) 0.2826(4) 0.0159(17) Uani 1 1 d . . .
C33 C 0.4141(11) -0.1037(9) 0.2513(4) 0.017(2) Uani 1 1 d . . .
H33 H 0.3569 -0.1081 0.2156 0.020 Uiso 1 1 calc R . .
C34 C 0.4620(10) 0.0013(8) 0.3324(4) 0.0108(18) Uani 1 1 d . . .
S2 S 0.1065(3) 0.1705(2) 0.42233(10) 0.0140(5) Uani 1 1 d . . .
O2 O 0.0805(8) 0.2016(7) 0.4855(3) 0.0217(16) Uani 1 1 d . . .
C35 C -0.0734(11) 0.1983(10) 0.3849(5) 0.023(2) Uani 1 1 d . . .
H35A H -0.1507 0.1519 0.4088 0.035 Uiso 1 1 calc R . .
H35B H -0.0590 0.1668 0.3440 0.035 Uiso 1 1 calc R . .
H35C H -0.1107 0.2918 0.3809 0.035 Uiso 1 1 calc R . .
C36 C 0.1457(13) -0.0011(10) 0.4227(5) 0.027(2) Uani 1 1 d . . .
H36A H 0.2410 -0.0325 0.4454 0.040 Uiso 1 1 calc R . .
H36B H 0.1605 -0.0248 0.3805 0.040 Uiso 1 1 calc R . .
H36C H 0.0573 -0.0407 0.4425 0.040 Uiso 1 1 calc R . .
O3 O 0.0591(8) 0.0819(7) 0.2598(3) 0.0242(16) Uani 1 1 d . . .
C37 C 0.589(3) 0.582(3) 0.4862(12) 0.026(6) Uiso 0.50 1 d P A -1
H37 H 0.6309 0.6609 0.4745 0.031 Uiso 0.50 1 calc PR A -1
C38 C 0.687(3) 0.470(3) 0.5038(10) 0.033(5) Uiso 0.50 1 d P A -1
H38 H 0.7967 0.4726 0.5044 0.039 Uiso 0.50 1 calc PR A -1
C39 C 0.628(4) 0.356(3) 0.5207(14) 0.047(8) Uiso 0.50 1 d P A -1
H39 H 0.6969 0.2798 0.5333 0.057 Uiso 0.50 1 calc PR A -1
C40 C 0.470(3) 0.349(3) 0.5196(12) 0.044(7) Uiso 0.50 1 d P A -1
H40 H 0.4280 0.2700 0.5309 0.052 Uiso 0.50 1 calc PR A -1
C41 C 0.375(3) 0.461(3) 0.5017(10) 0.016(5) Uiso 0.50 1 d P A -1
H41 H 0.2658 0.4587 0.5001 0.019 Uiso 0.50 1 calc PR A -1
C42 C 0.433(2) 0.577(2) 0.4858(9) 0.020(4) Uiso 0.50 1 d P A -1
C43 C 0.340(3) 0.696(3) 0.4646(14) 0.043(7) Uiso 0.50 1 d P A -1
H43A H 0.3953 0.7696 0.4701 0.064 Uiso 0.50 1 calc PR A -1
H43B H 0.2399 0.7040 0.4880 0.064 Uiso 0.50 1 calc PR A -1
H43C H 0.3191 0.6944 0.4210 0.064 Uiso 0.50 1 calc PR A -1

loop_
_atom_site_aniso_label
_atom_site_aniso_U_11
_atom_site_aniso_U_22
_atom_site_aniso_U_33
_atom_site_aniso_U_23
_atom_site_aniso_U_13
_atom_site_aniso_U_12
Pt1 0.0225(2) 0.0132(2) 0.01170(19) -0.00145(14) -0.00007(15) -0.00316(15)
C1 0.029(5) 0.011(5) 0.013(5) -0.008(4) -0.003(4) -0.008(4)
C2 0.022(5) 0.026(6) 0.011(5) -0.005(4) -0.004(4) -0.011(4)
C3 0.012(5) 0.030(6) 0.011(5) -0.002(4) -0.002(4) -0.002(4)
C4 0.020(5) 0.027(6) 0.017(5) -0.002(4) -0.001(4) 0.002(4)
C5 0.025(6) 0.013(5) 0.029(6) -0.003(4) -0.002(4) -0.005(4)
C6 0.015(5) 0.018(5) 0.019(5) -0.002(4) -0.002(4) -0.001(4)
N1 0.022(4) 0.020(4) 0.014(4) -0.005(3) -0.001(3) -0.002(4)
C8 0.022(6) 0.029(6) 0.035(6) -0.003(5) -0.010(5) -0.018(5)
C9 0.014(5) 0.023(6) 0.052(8) 0.004(5) 0.005(5) -0.003(4)
N2 0.022(4) 0.016(4) 0.020(4) 0.001(3) -0.001(4) -0.005(3)
C10 0.041(7) 0.027(6) 0.011(5) -0.004(4) -0.001(4) -0.015(5)
C11 0.022(5) 0.023(6) 0.019(5) 0.004(4) -0.002(4) 0.001(4)
C12 0.016(5) 0.026(6) 0.013(5) 0.005(4) 0.004(4) -0.005(4)
C13 0.030(6) 0.011(5) 0.018(5) 0.003(4) 0.003(4) -0.003(4)
C14 0.021(5) 0.012(5) 0.012(5) 0.000(4) 0.004(4) -0.006(4)
C15 0.013(5) 0.020(5) 0.018(5) 0.001(4) 0.003(4) -0.005(4)
N3 0.017(4) 0.019(4) 0.013(4) -0.002(3) -0.003(3) -0.003(3)
C16 0.016(5) 0.018(5) 0.017(5) -0.003(4) 0.000(4) -0.004(4)
S1 0.0218(13) 0.0210(13) 0.0180(13) -0.0017(10) 0.0026(10) -0.0084(10)
O1 0.036(4) 0.029(4) 0.030(4) -0.009(3) 0.018(4) -0.015(4)
C17 0.045(8) 0.031(7) 0.064(9) 0.004(6) 0.020(7) -0.010(6)
C18 0.023(6) 0.046(8) 0.040(7) 0.003(6) -0.005(5) -0.021(5)
Pt2 0.00897(18) 0.01132(19) 0.01096(18) -0.00189(14) 0.00041(13) -0.00112(13)
C20 0.012(5) 0.023(5) 0.016(5) -0.003(4) 0.000(4) -0.006(4)
C21 0.013(5) 0.024(6) 0.032(6) -0.016(5) -0.007(4) 0.007(4)
C22 0.017(5) 0.012(5) 0.028(6) -0.002(4) -0.006(4) 0.002(4)
C23 0.023(6) 0.023(6) 0.022(5) -0.001(4) -0.005(4) -0.008(4)
C24 0.013(5) 0.011(5) 0.021(5) -0.006(4) -0.010(4) -0.002(4)
C25 0.021(5) 0.014(5) 0.010(5) 0.002(4) 0.001(4) -0.004(4)
N4 0.021(4) 0.009(4) 0.006(4) -0.001(3) -0.003(3) -0.004(3)
C26 0.022(5) 0.013(5) 0.020(5) -0.003(4) 0.008(4) -0.010(4)
C27 0.010(5) 0.026(6) 0.020(5) -0.004(4) 0.000(4) -0.011(4)
N5 0.015(4) 0.014(4) 0.012(4) -0.002(3) 0.000(3) -0.005(3)
C28 0.017(5) 0.022(5) 0.012(5) -0.002(4) 0.000(4) 0.000(4)
C29 0.018(5) 0.025(6) 0.023(5) -0.001(4) -0.012(4) -0.004(4)
C30 0.019(5) 0.019(5) 0.020(5) -0.001(4) 0.001(4) -0.003(4)
C31 0.018(5) 0.018(5) 0.032(6) 0.000(5) 0.000(4) 0.008(4)
C32 0.022(5) 0.019(5) 0.019(5) -0.011(4) 0.003(4) -0.002(4)
N6 0.016(4) 0.014(4) 0.017(4) -0.005(3) 0.000(3) -0.001(3)
C33 0.017(5) 0.019(5) 0.015(5) 0.002(4) -0.008(4) -0.003(4)
C34 0.007(4) 0.010(5) 0.013(5) 0.005(4) 0.004(4) -0.001(3)
S2 0.0144(11) 0.0157(12) 0.0117(11) -0.0003(9) 0.0020(9) -0.0021(9)
O2 0.032(4) 0.025(4) 0.008(3) 0.004(3) 0.006(3) -0.010(3)
C35 0.012(5) 0.031(6) 0.027(6) 0.003(5) -0.005(4) -0.009(4)
C36 0.038(6) 0.016(5) 0.029(6) -0.001(4) 0.007(5) -0.012(5)
O3 0.025(4) 0.025(4) 0.023(4) -0.002(3) -0.001(3) -0.005(3)

loop_
_atom_type_symbol
_atom_type_description
_atom_type_scat_dispersion_real
_atom_type_scat_dispersion_imag
_atom_type_scat_source
C C 0.0033 0.0016 'International Tables Vol C Tables 4.2.6.8 and 6.1.1.4'
H H 0.0000 0.0000 'International Tables Vol C Tables 4.2.6.8 and 6.1.1.4'
N N 0.0061 0.0033 'International Tables Vol C Tables 4.2.6.8 and 6.1.1.4'
O O 0.0106 0.0060 'International Tables Vol C Tables 4.2.6.8 and 6.1.1.4'
S S 0.1246 0.1234 'International Tables Vol C Tables 4.2.6.8 and 6.1.1.4'
Pt Pt -1.7033 8.3905 'International Tables Vol C Tables 4.2.6.8 and 6.1.1.4'

loop_
_geom_angle_atom_site_label_1
_geom_angle_atom_site_label_2
_geom_angle_atom_site_label_3
_geom_angle
C1 Pt1 N1 81.8(4)
C1 Pt1 N2 172.0(3)
N1 Pt1 N2 90.2(3)
C1 Pt1 S1 95.9(3)
N1 Pt1 S1 176.0(2)
N2 Pt1 S1 92.1(2)
C6 C1 C2 116.4(9)
C6 C1 Pt1 113.7(7)
C2 C1 Pt1 129.9(7)
C3 C2 C1 121.5(9)
C4 C3 C2 120.1(9)
C5 C4 C3 120.2(10)
C4 C5 C6 119.3(9)
C5 C6 C1 122.5(9)
C5 C6 C7 122.8(9)
C1 C6 C7 114.7(9)
N1 C7 C6 109.9(8)
C9 N1 C7 108.2(8)
C9 N1 C8 108.9(8)
C7 N1 C8 109.3(8)
C9 N1 Pt1 115.6(6)
C7 N1 Pt1 106.2(6)
C8 N1 Pt1 108.5(6)
C16 N2 C10 105.9(8)
C16 N2 Pt1 126.0(7)
C10 N2 Pt1 128.0(7)
N2 C10 C11 112.4(9)
C10 C11 C12 105.8(9)
C13 C12 C11 138.1(10)
C13 C12 C16 116.6(9)
C11 C12 C16 105.2(9)
C14 C13 C12 118.7(9)
C13 C14 C15 120.1(9)
N3 C15 C14 124.6(9)
C15 N3 C16 114.4(8)
N2 C16 N3 123.9(9)
N2 C16 C12 110.7(8)
N3 C16 C12 125.4(9)
O1 S1 C18 108.2(5)
O1 S1 C17 105.8(5)
C18 S1 C17 100.9(7)
O1 S1 Pt1 121.2(3)
C18 S1 Pt1 106.8(4)
C17 S1 Pt1 112.0(4)
C19 Pt2 N5 171.9(3)
C19 Pt2 N4 81.3(3)
N5 Pt2 N4 91.2(3)
C19 Pt2 S2 95.5(3)
N5 Pt2 S2 92.2(2)
N4 Pt2 S2 176.4(2)
C24 C19 C20 115.6(8)
C24 C19 Pt2 114.5(6)
C20 C19 Pt2 129.6(7)
C21 C20 C19 121.5(9)
C22 C21 C20 120.4(9)
C21 C22 C23 119.0(9)
C24 C23 C22 120.5(10)
C23 C24 C19 122.9(9)
C23 C24 C25 123.5(9)
C19 C24 C25 113.6(8)
N4 C25 C24 109.1(7)
C26 N4 C25 109.3(7)
C26 N4 C27 108.1(7)
C25 N4 C27 109.0(7)
C26 N4 Pt2 115.2(5)
C25 N4 Pt2 106.0(5)
C27 N4 Pt2 109.0(5)
C34 N5 C28 104.6(8)
C34 N5 Pt2 130.4(6)
C28 N5 Pt2 125.0(6)
C29 C28 N5 112.7(8)
C28 C29 C30 106.5(9)
C31 C30 C29 137.9(10)
C31 C30 C34 117.4(9)
C29 C30 C34 104.7(9)
C32 C31 C30 118.2(9)
C31 C32 C33 119.9(9)
C33 N6 C34 114.8(8)
N6 C33 C32 125.0(9)
N6 C34 N5 123.8(8)
N6 C34 C30 124.7(8)
N5 C34 C30 111.5(8)
O2 S2 C35 109.2(5)
O2 S2 C36 107.8(5)
C35 S2 C36 100.0(5)
O2 S2 Pt2 117.2(3)
C35 S2 Pt2 110.3(3)
C36 S2 Pt2 111.0(4)
C42 C37 C38 119(3)
C37 C38 C39 121(3)
C40 C39 C38 121(3)
C41 C40 C39 117(3)
C40 C41 C42 122(2)
C37 C42 C41 120(2)
C37 C42 C43 116(2)
C41 C42 C43 124(2)

loop_
_geom_bond_atom_site_label_1
_geom_bond_atom_site_label_2
_geom_bond_distance
Pt1 C1 2.013(10)
Pt1 N1 2.075(8)
Pt1 N2 2.083(8)
Pt1 S1 2.190(2)
C1 C6 1.384(13)
C1 C2 1.396(14)
C2 C3 1.376(14)
C3 C4 1.373(14)
C4 C5 1.365(14)
C5 C6 1.383(13)
C6 C7 1.501(13)
C7 N1 1.476(12)
N1 C9 1.437(13)
N1 C8 1.478(12)
N2 C16 1.346(12)
N2 C10 1.358(13)
C10 C11 1.372(14)
C11 C12 1.411(14)
C12 C13 1.384(14)
C12 C16 1.421(13)
C13 C14 1.368(13)
C14 C15 1.388(13)
C15 N3 1.331(12)
N3 C16 1.354(12)
S1 O1 1.451(7)
S1 C18 1.742(11)
S1 C17 1.764(12)
Pt2 C19 1.991(9)
Pt2 N5 2.060(8)
Pt2 N4 2.084(7)
Pt2 S2 2.185(2)
C19 C24 1.401(13)
C19 C20 1.409(12)
C20 C21 1.385(13)
C21 C22 1.378(14)
C22 C23 1.380(14)
C23 C24 1.354(13)
C24 C25 1.505(13)
C25 N4 1.474(11)
N4 C26 1.469(11)
N4 C27 1.494(11)
N5 C34 1.354(11)
N5 C28 1.377(12)
C28 C29 1.357(13)
C29 C30 1.413(13)
C30 C31 1.391(14)
C30 C34 1.417(13)
C31 C32 1.364(14)
C32 C33 1.377(13)
N6 C33 1.332(12)
N6 C34 1.343(11)
S2 O2 1.454(7)
S2 C35 1.762(9)
S2 C36 1.773(10)
C37 C42 1.35(3)
C37 C38 1.37(4)
C38 C39 1.37(4)
C39 C40 1.37(4)
C40 C41 1.36(4)
C41 C42 1.38(3)
C42 C43 1.43(3)
